data_9007852
loop_
_publ_author_name
'Eby, R. K.'
'Hawthorne, F. C.'

_publ_section_title
;
 Clinoclase and the geometry of [5]-coordinate Cu2+ in minerals
;
_journal_name_full 'Acta Crystallographica, Section C'
_journal_page_first 2291
_journal_page_last 2294
_journal_paper_doi 10.1107/S0108270190004723
_journal_volume 46
_journal_year 1990
_chemical_formula_sum 'As Cu3 H3 O7'
_chemical_name_mineral Clinoclase
_space_group_IT_number 14
_symmetry_space_group_name_Hall '-P 2ybc'
_symmetry_space_group_name_H-M 'P 1 21/c 1'
_cell_angle_alpha 90
_cell_angle_beta 99.51
_cell_angle_gamma 90
_cell_formula_units_Z 4
_cell_length_a 7.257
_cell_length_b 6.457
_cell_length_c 12.378
_cell_volume 572.043
_database_code_amcsd 0010215
_exptl_crystal_density_diffrn 4.419
_cod_original_formula_sum 'Cu3 As O7 H3'
_cod_database_code 9007852

loop_
_space_group_symop_operation_xyz
x,y,z
x,1/2-y,1/2+z
-x,1/2+y,1/2-z
-x,-y,-z

loop_
_atom_site_label
_atom_site_fract_x
_atom_site_fract_y
_atom_site_fract_z
_atom_site_U_iso_or_equiv
_atom_site_type_symbol
_atom_site_attached_hydrogens
Cu1 0.78770 0.14000 0.32940 0.01770 Cu 0
Cu2 0.81530 0.38130 0.12740 0.01690 Cu 0
Cu3 0.38690 0.35310 0.41260 0.01830 Cu 0
As 0.30870 0.14990 0.17960 0.01420 As 0
O1 0.41490 0.07100 0.07380 0.01770 O 0
O2 0.83770 -0.15770 0.36520 0.01830 O 0
O3 0.17980 -0.05310 0.21300 0.01630 O 0
O4 0.47110 0.22050 0.28540 0.01940 O 0
O-H1 0.77990 0.20340 0.47800 0.02480 O 1
O-H2 0.80880 0.09430 0.17730 0.01740 O 1
O-H3 0.18080 0.16700 0.41060 0.02100 O 1

loop_
_cod_changelog_entry_id
_cod_changelog_entry_author
_cod_changelog_entry_date
_cod_changelog_entry_text
1
;cod-tools version 3.8.0
Id: cif_guess_AMCSD_atom_types 9574 2023-05-10 09:00:05Z saulius
;
2023-05-10T18:51:03+03:00
;Derived atom types and hydrogen counts
from atom names that follow the AMCSD naming convention
(Wat == water, O-H == hydroxyl).
;

loop_
_cod_related_entry_id
_cod_related_entry_database
_cod_related_entry_code
1 AMCSD 0010215
